data_7019402
loop_
_publ_author_name
'Szigethy, G\'eza'
'Heyduk, Alan F.'

_publ_section_title
;
 Aluminum complexes of the redox-active [ONO] pincer ligand.
;
_journal_issue 26
_journal_name_full 'Dalton transactions (Cambridge, England : 2003)'
_journal_page_first 8144
_journal_page_last 8152
_journal_paper_doi 10.1039/c2dt30295k
_journal_volume 41
_journal_year 2012
_chemical_formula_moiety 'C39 H45 N2 O4 Al Cl4, C4 H10 O'
_chemical_formula_sum 'C43 H55 Al Cl4 N2 O5'
_chemical_formula_weight 848.67
_chemical_melting_point ?
_chemical_name_common (ONO)Al(tetrachloroquinone)(py)
_chemical_name_systematic
;
?
;
_space_group_IT_number 14
_symmetry_cell_setting monoclinic
_symmetry_space_group_name_Hall '-P 2ybc'
_symmetry_space_group_name_H-M 'P 1 21/c 1'
_atom_sites_solution_hydrogens geom
_atom_sites_solution_primary direct
_atom_sites_solution_secondary difmap
_audit_creation_method SHELXL-97
_cell_angle_alpha 90.00
_cell_angle_beta 93.7960(10)
_cell_angle_gamma 90.00
_cell_formula_units_Z 4
_cell_length_a 15.3772(8)
_cell_length_b 19.3065(9)
_cell_length_c 17.0976(8)
_cell_measurement_reflns_used 9994
_cell_measurement_temperature 143(2)
_cell_measurement_theta_max 27.58
_cell_measurement_theta_min 2.39
_cell_volume 5064.8(4)
_computing_cell_refinement 'Bruker SMART APEX2/SAINT'
_computing_data_collection 'Bruker SMART APEX2'
_computing_data_reduction 'Bruker SAINT'
_computing_molecular_graphics 'Bruker SHELXTL'
_computing_publication_material 'Bruker SHELXTL'
_computing_structure_refinement 'SHELXL-97 (Sheldrick, 2008)'
_computing_structure_solution 'SHELXS-97 (Sheldrick, 2008)'
_diffrn_ambient_temperature 143(2)
_diffrn_measured_fraction_theta_full 1.000
_diffrn_measured_fraction_theta_max 1.000
_diffrn_measurement_device_type 'Bruker SMART APEX II CCD'
_diffrn_measurement_method 'phi and omega'
_diffrn_radiation_monochromator graphite
_diffrn_radiation_source 'fine-focus sealed tube'
_diffrn_radiation_type MoK\a
_diffrn_radiation_wavelength 0.71073
_diffrn_reflns_av_R_equivalents 0.0487
_diffrn_reflns_av_sigmaI/netI 0.0525
_diffrn_reflns_limit_h_max 19
_diffrn_reflns_limit_h_min -19
_diffrn_reflns_limit_k_max 20
_diffrn_reflns_limit_k_min -24
_diffrn_reflns_limit_l_max 21
_diffrn_reflns_limit_l_min -21
_diffrn_reflns_number 40592
_diffrn_reflns_theta_full 26.37
_diffrn_reflns_theta_max 26.37
_diffrn_reflns_theta_min 1.59
_exptl_absorpt_coefficient_mu 0.290
_exptl_absorpt_correction_T_max 0.9719
_exptl_absorpt_correction_T_min 0.9454
_exptl_absorpt_correction_type multi-scan
_exptl_absorpt_process_details 'Bruker SADABS'
_exptl_crystal_colour black
_exptl_crystal_density_diffrn 1.113
_exptl_crystal_density_meas ?
_exptl_crystal_density_method 'not measured'
_exptl_crystal_description rhombohedron
_exptl_crystal_F_000 1792
_exptl_crystal_size_max 0.20
_exptl_crystal_size_mid 0.12
_exptl_crystal_size_min 0.10
_platon_squeeze_details
;
;
_refine_diff_density_max 0.291
_refine_diff_density_min -0.208
_refine_diff_density_rms 0.051
_refine_ls_extinction_coef 0.28
_refine_ls_extinction_method none
_refine_ls_goodness_of_fit_ref 1.012
_refine_ls_hydrogen_treatment constr
_refine_ls_matrix_type full
_refine_ls_number_parameters 496
_refine_ls_number_reflns 10357
_refine_ls_number_restraints 0
_refine_ls_restrained_S_all 1.012
_refine_ls_R_factor_all 0.0748
_refine_ls_R_factor_gt 0.0460
_refine_ls_shift/su_max 0.001
_refine_ls_shift/su_mean 0.000
_refine_ls_structure_factor_coef Fsqd
_refine_ls_weighting_details 'calc w=1/[\s^2^(Fo^2^)+(0.0597P)^2^+0.0000P] where P=(Fo^2^+2Fc^2^)/3'
_refine_ls_weighting_scheme calc
_refine_ls_wR_factor_gt 0.1061
_refine_ls_wR_factor_ref 0.1149
_reflns_number_gt 7131
_reflns_number_total 10357
_reflns_threshold_expression >2sigma(I)
_cod_data_source_file c2dt30295k.txt
_cod_data_source_block afh254-6
_cod_depositor_comments
;
The following automatic conversions were performed:

'_chemical_melting_point' value 'not measured' was changed to '?' -
the value is undefined or not given.

'_symmetry_cell_setting' value
'Monoclinic' changed to 'monoclinic' according to
/home/saulius/struct/CIF-dictionaries/cif_core.dic dictionary named
'cif_core.dic' version 2.4.1 from 2010-06-29.

Automatic conversion script
Id: cif_fix_values 1891 2012-01-12 08:04:46Z andrius 

The following automatic conversions were performed:

'_exptl_crystal_density_meas' value 'none' was changed to '?' - the
value is perceived as not measured.

Automatic conversion script
Id: cif_fix_values 3008 2015-01-20 13:52:24Z robertas 
;
_cod_original_sg_symbol_H-M P2(1)/c
_cod_database_code 7019402

loop_
_symmetry_equiv_pos_as_xyz
'x, y, z'
'-x, y+1/2, -z+1/2'
'-x, -y, -z'
'x, -y-1/2, z-1/2'

loop_
_atom_site_label
_atom_site_type_symbol
_atom_site_fract_x
_atom_site_fract_y
_atom_site_fract_z
_atom_site_U_iso_or_equiv
_atom_site_adp_type
_atom_site_occupancy
_atom_site_symmetry_multiplicity
_atom_site_calc_flag
_atom_site_refinement_flags
Al1 Al 0.21793(4) 0.32688(3) 0.88317(4) 0.02511(15) Uani 1 1 d .
Cl1 Cl 0.25688(4) 0.54473(3) 1.01859(3) 0.03364(14) Uani 1 1 d .
Cl2 Cl 0.27725(4) 0.66588(3) 0.89786(4) 0.03649(15) Uani 1 1 d .
Cl3 Cl 0.27323(4) 0.63276(3) 0.71849(4) 0.03841(15) Uani 1 1 d .
Cl4 Cl 0.24869(4) 0.47922(3) 0.66087(3) 0.03862(15) Uani 1 1 d .
O1 O 0.09701(8) 0.31308(7) 0.85767(8) 0.0262(3) Uani 1 1 d .
O2 O 0.34097(9) 0.30837(7) 0.89316(8) 0.0277(3) Uani 1 1 d .
O3 O 0.22458(9) 0.40701(7) 0.93937(8) 0.0263(3) Uani 1 1 d .
O4 O 0.22861(9) 0.37930(7) 0.79314(8) 0.0279(3) Uani 1 1 d .
O5 O 0.01981(16) 0.09344(11) 0.94767(12) 0.0714(7) Uani 1 1 d .
N1 N 0.22272(10) 0.23762(9) 0.82002(10) 0.0231(4) Uani 1 1 d .
N2 N 0.20990(11) 0.27326(9) 0.98469(10) 0.0259(4) Uani 1 1 d .
C1 C 0.14587(13) 0.22038(11) 0.78265(12) 0.0234(5) Uani 1 1 d .
C2 C 0.07793(13) 0.26785(11) 0.80402(12) 0.0244(5) Uani 1 1 d .
C3 C -0.00754(13) 0.26255(11) 0.76379(12) 0.0253(5) Uani 1 1 d .
C4 C -0.01965(13) 0.20952(11) 0.71163(12) 0.0247(5) Uani 1 1 d .
H4A H -0.0763 0.2042 0.6867 0.030 Uiso 1 1 calc R
C5 C 0.04591(13) 0.16102(11) 0.69105(12) 0.0249(5) Uani 1 1 d .
C6 C 0.12736(13) 0.16768(11) 0.72629(12) 0.0245(5) Uani 1 1 d .
H6A H 0.1722 0.1368 0.7130 0.029 Uiso 1 1 calc R
C7 C -0.07761(14) 0.31626(11) 0.77824(14) 0.0333(5) Uani 1 1 d .
C8 C -0.10317(16) 0.31136(16) 0.86338(15) 0.0548(8) Uani 1 1 d .
H8A H -0.0516 0.3190 0.8991 0.082 Uiso 1 1 calc R
H8B H -0.1271 0.2653 0.8727 0.082 Uiso 1 1 calc R
H8C H -0.1472 0.3466 0.8727 0.082 Uiso 1 1 calc R
C9 C -0.04249(18) 0.38889(13) 0.7607(2) 0.0582(8) Uani 1 1 d .
H9A H 0.0098 0.3981 0.7951 0.087 Uiso 1 1 calc R
H9B H -0.0871 0.4236 0.7701 0.087 Uiso 1 1 calc R
H9C H -0.0278 0.3912 0.7059 0.087 Uiso 1 1 calc R
C10 C -0.16037(14) 0.30499(12) 0.72455(15) 0.0406(6) Uani 1 1 d .
H10A H -0.1850 0.2594 0.7350 0.061 Uiso 1 1 calc R
H10B H -0.1458 0.3074 0.6697 0.061 Uiso 1 1 calc R
H10C H -0.2031 0.3410 0.7347 0.061 Uiso 1 1 calc R
C11 C 0.02219(13) 0.10412(11) 0.63153(13) 0.0277(5) Uani 1 1 d .
C12 C -0.01797(16) 0.13586(13) 0.55557(14) 0.0411(6) Uani 1 1 d .
H12A H -0.0689 0.1637 0.5670 0.062 Uiso 1 1 calc R
H12B H -0.0360 0.0988 0.5188 0.062 Uiso 1 1 calc R
H12C H 0.0252 0.1654 0.5322 0.062 Uiso 1 1 calc R
C13 C -0.04326(14) 0.05558(11) 0.66660(14) 0.0324(5) Uani 1 1 d .
H13A H -0.0945 0.0821 0.6800 0.049 Uiso 1 1 calc R
H13B H -0.0163 0.0338 0.7140 0.049 Uiso 1 1 calc R
H13C H -0.0610 0.0197 0.6283 0.049 Uiso 1 1 calc R
C14 C 0.10139(14) 0.06131(12) 0.61120(14) 0.0355(6) Uani 1 1 d .
H14A H 0.1443 0.0916 0.5886 0.053 Uiso 1 1 calc R
H14B H 0.0830 0.0254 0.5731 0.053 Uiso 1 1 calc R
H14C H 0.1276 0.0395 0.6589 0.053 Uiso 1 1 calc R
C15 C 0.30275(13) 0.21031(11) 0.81756(12) 0.0256(5) Uani 1 1 d .
C16 C 0.36768(13) 0.25538(11) 0.85829(12) 0.0256(5) Uani 1 1 d .
C17 C 0.45914(13) 0.23853(12) 0.85559(13) 0.0292(5) Uani 1 1 d .
C18 C 0.47879(13) 0.18057(11) 0.81531(13) 0.0302(5) Uani 1 1 d .
H18A H 0.5387 0.1702 0.8110 0.036 Uiso 1 1 calc R
C19 C 0.41558(13) 0.13336(11) 0.77843(13) 0.0285(5) Uani 1 1 d .
C20 C 0.32960(13) 0.14857(11) 0.78113(12) 0.0284(5) Uani 1 1 d .
H20A H 0.2871 0.1176 0.7584 0.034 Uiso 1 1 calc R
C21 C 0.52699(14) 0.28578(13) 0.89794(15) 0.0400(6) Uani 1 1 d .
C22 C 0.51998(18) 0.35906(14) 0.8647(2) 0.0614(9) Uani 1 1 d .
H22A H 0.4614 0.3772 0.8711 0.092 Uiso 1 1 calc R
H22B H 0.5310 0.3582 0.8089 0.092 Uiso 1 1 calc R
H22C H 0.5631 0.3889 0.8929 0.092 Uiso 1 1 calc R
C23 C 0.51289(16) 0.28582(17) 0.98550(16) 0.0584(8) Uani 1 1 d .
H23A H 0.4541 0.3028 0.9937 0.088 Uiso 1 1 calc R
H23B H 0.5560 0.3161 1.0129 0.088 Uiso 1 1 calc R
H23C H 0.5195 0.2386 1.0061 0.088 Uiso 1 1 calc R
C24 C 0.62028(14) 0.25952(15) 0.88718(18) 0.0521(8) Uani 1 1 d .
H24A H 0.6312 0.2599 0.8314 0.078 Uiso 1 1 calc R
H24B H 0.6265 0.2122 0.9075 0.078 Uiso 1 1 calc R
H24C H 0.6624 0.2898 0.9159 0.078 Uiso 1 1 calc R
C25 C 0.44807(14) 0.06957(13) 0.73652(15) 0.0389(6) Uani 1 1 d .
C26 C 0.49654(18) 0.09420(16) 0.66574(16) 0.0561(8) Uani 1 1 d .
H26A H 0.5449 0.1245 0.6838 0.084 Uiso 1 1 calc R
H26B H 0.4562 0.1197 0.6295 0.084 Uiso 1 1 calc R
H26C H 0.5195 0.0540 0.6388 0.084 Uiso 1 1 calc R
C27 C 0.50998(16) 0.02727(13) 0.79106(17) 0.0462(7) Uani 1 1 d .
H27A H 0.5595 0.0562 0.8096 0.069 Uiso 1 1 calc R
H27B H 0.5312 -0.0128 0.7626 0.069 Uiso 1 1 calc R
H27C H 0.4791 0.0112 0.8360 0.069 Uiso 1 1 calc R
C28 C 0.37194(17) 0.02286(14) 0.7070(2) 0.0618(9) Uani 1 1 d .
H28A H 0.3404 0.0070 0.7516 0.093 Uiso 1 1 calc R
H28B H 0.3946 -0.0173 0.6797 0.093 Uiso 1 1 calc R
H28C H 0.3323 0.0491 0.6708 0.093 Uiso 1 1 calc R
C29 C 0.24051(12) 0.46064(11) 0.89340(12) 0.0236(5) Uani 1 1 d .
C30 C 0.24059(12) 0.44552(11) 0.81228(13) 0.0250(5) Uani 1 1 d .
C31 C 0.25219(13) 0.49822(12) 0.75984(13) 0.0276(5) Uani 1 1 d .
C32 C 0.26434(13) 0.56680(11) 0.78598(13) 0.0275(5) Uani 1 1 d .
C33 C 0.26635(12) 0.58128(11) 0.86511(14) 0.0270(5) Uani 1 1 d .
C34 C 0.25530(12) 0.52762(11) 0.91937(12) 0.0255(5) Uani 1 1 d .
C35 C 0.26896(15) 0.28850(13) 1.04464(13) 0.0359(6) Uani 1 1 d .
H35A H 0.3073 0.3264 1.0388 0.043 Uiso 1 1 calc R
C36 C 0.27578(17) 0.25157(14) 1.11333(15) 0.0441(6) Uani 1 1 d .
H36A H 0.3187 0.2635 1.1536 0.053 Uiso 1 1 calc R
C37 C 0.21963(18) 0.19679(14) 1.12355(15) 0.0467(7) Uani 1 1 d .
H37A H 0.2233 0.1704 1.1705 0.056 Uiso 1 1 calc R
C38 C 0.15833(18) 0.18166(13) 1.06381(15) 0.0459(7) Uani 1 1 d .
H38A H 0.1180 0.1450 1.0694 0.055 Uiso 1 1 calc R
C39 C 0.15596(16) 0.22028(13) 0.99548(14) 0.0390(6) Uani 1 1 d .
H39A H 0.1140 0.2086 0.9543 0.047 Uiso 1 1 calc R
C40 C -0.0982(3) 0.1522(3) 1.0001(3) 0.1127(15) Uani 1 1 d .
H40A H -0.1603 0.1630 0.9911 0.169 Uiso 1 1 calc R
H40B H -0.0644 0.1953 1.0021 0.169 Uiso 1 1 calc R
H40C H -0.0884 0.1274 1.0499 0.169 Uiso 1 1 calc R
C41 C -0.0699(3) 0.1078(2) 0.9347(2) 0.0970(14) Uani 1 1 d .
H41A H -0.1035 0.0640 0.9326 0.116 Uiso 1 1 calc R
H41B H -0.0810 0.1321 0.8841 0.116 Uiso 1 1 calc R
C42 C 0.0499(3) 0.0477(2) 0.8932(2) 0.0960(14) Uani 1 1 d .
H42A H 0.0364 0.0659 0.8397 0.115 Uiso 1 1 calc R
H42B H 0.0200 0.0025 0.8974 0.115 Uiso 1 1 calc R
C43 C 0.1465(4) 0.0378(2) 0.9071(3) 0.1173(16) Uani 1 1 d .
H43A H 0.1669 0.0050 0.8686 0.176 Uiso 1 1 calc R
H43B H 0.1597 0.0197 0.9600 0.176 Uiso 1 1 calc R
H43C H 0.1760 0.0824 0.9016 0.176 Uiso 1 1 calc R

loop_
_atom_site_aniso_label
_atom_site_aniso_U_11
_atom_site_aniso_U_22
_atom_site_aniso_U_33
_atom_site_aniso_U_23
_atom_site_aniso_U_13
_atom_site_aniso_U_12
Al1 0.0247(3) 0.0238(4) 0.0267(3) -0.0031(3) 0.0004(3) -0.0022(3)
Cl1 0.0382(3) 0.0298(3) 0.0326(3) -0.0070(2) 0.0002(2) -0.0045(2)
Cl2 0.0353(3) 0.0232(3) 0.0498(4) -0.0017(3) -0.0064(3) -0.0038(2)
Cl3 0.0387(3) 0.0314(3) 0.0450(4) 0.0103(3) 0.0015(3) -0.0027(3)
Cl4 0.0491(4) 0.0376(3) 0.0293(3) 0.0019(3) 0.0033(3) -0.0023(3)
O1 0.0241(7) 0.0248(8) 0.0292(8) -0.0055(6) -0.0008(6) 0.0003(6)
O2 0.0249(7) 0.0266(8) 0.0314(8) -0.0064(7) 0.0012(6) -0.0013(6)
O3 0.0291(8) 0.0233(8) 0.0265(8) -0.0029(6) 0.0017(6) -0.0026(6)
O4 0.0320(8) 0.0236(8) 0.0283(8) -0.0022(6) 0.0026(6) -0.0016(6)
O5 0.1016(18) 0.0579(14) 0.0522(13) -0.0041(11) -0.0141(12) -0.0281(13)
N1 0.0213(8) 0.0223(9) 0.0257(9) 0.0014(7) 0.0012(7) -0.0013(7)
N2 0.0279(9) 0.0217(10) 0.0283(10) -0.0030(8) 0.0029(8) -0.0001(8)
C1 0.0230(10) 0.0224(11) 0.0248(11) 0.0013(9) 0.0018(8) -0.0023(9)
C2 0.0261(11) 0.0210(11) 0.0260(11) 0.0004(9) 0.0022(9) -0.0032(9)
C3 0.0226(10) 0.0232(12) 0.0297(12) 0.0012(9) -0.0003(9) -0.0003(9)
C4 0.0200(10) 0.0237(12) 0.0297(12) 0.0015(9) -0.0026(8) 0.0001(9)
C5 0.0235(10) 0.0254(12) 0.0257(11) 0.0022(9) 0.0014(8) -0.0043(9)
C6 0.0248(10) 0.0214(11) 0.0278(11) -0.0008(9) 0.0047(9) -0.0010(9)
C7 0.0279(11) 0.0244(12) 0.0464(14) -0.0084(10) -0.0065(10) 0.0077(9)
C8 0.0345(14) 0.080(2) 0.0493(17) -0.0231(15) -0.0003(12) 0.0208(14)
C9 0.0483(16) 0.0230(14) 0.100(2) -0.0058(15) -0.0216(16) 0.0056(12)
C10 0.0319(12) 0.0311(14) 0.0569(16) -0.0117(12) -0.0111(11) 0.0095(11)
C11 0.0234(11) 0.0253(12) 0.0341(12) -0.0050(10) -0.0001(9) -0.0031(9)
C12 0.0488(15) 0.0392(15) 0.0343(13) -0.0072(11) -0.0044(11) -0.0045(12)
C13 0.0240(11) 0.0255(13) 0.0475(14) -0.0060(11) 0.0005(10) -0.0016(9)
C14 0.0265(11) 0.0370(14) 0.0434(14) -0.0165(11) 0.0042(10) -0.0054(10)
C15 0.0238(10) 0.0248(12) 0.0280(11) 0.0013(9) 0.0001(9) -0.0001(9)
C16 0.0250(11) 0.0271(12) 0.0249(11) 0.0017(9) 0.0025(9) -0.0009(9)
C17 0.0235(11) 0.0306(13) 0.0334(12) -0.0010(10) 0.0010(9) -0.0034(9)
C18 0.0223(11) 0.0327(13) 0.0355(13) 0.0012(10) 0.0022(9) -0.0021(9)
C19 0.0272(11) 0.0285(12) 0.0294(12) -0.0019(10) -0.0009(9) 0.0017(9)
C20 0.0269(11) 0.0258(12) 0.0317(12) -0.0027(10) -0.0042(9) -0.0023(9)
C21 0.0231(11) 0.0404(15) 0.0565(16) -0.0166(13) 0.0037(11) -0.0057(10)
C22 0.0382(15) 0.0382(17) 0.108(3) -0.0107(17) 0.0101(16) -0.0126(13)
C23 0.0291(13) 0.088(2) 0.0559(18) -0.0324(17) -0.0091(12) 0.0006(14)
C24 0.0217(12) 0.0588(19) 0.075(2) -0.0246(15) 0.0015(12) -0.0082(12)
C25 0.0292(12) 0.0351(14) 0.0511(16) -0.0128(12) -0.0072(11) 0.0072(10)
C26 0.0519(17) 0.074(2) 0.0427(16) -0.0138(15) 0.0032(13) 0.0209(15)
C27 0.0360(13) 0.0319(14) 0.0694(19) -0.0055(13) -0.0063(12) 0.0058(11)
C28 0.0381(15) 0.0479(17) 0.097(2) -0.0401(17) -0.0154(15) 0.0130(13)
C29 0.0149(9) 0.0252(12) 0.0307(12) 0.0009(9) 0.0019(8) -0.0001(8)
C30 0.0172(10) 0.0248(12) 0.0328(12) -0.0012(9) 0.0007(8) 0.0007(8)
C31 0.0206(10) 0.0316(13) 0.0308(12) -0.0007(10) 0.0025(9) 0.0003(9)
C32 0.0184(10) 0.0292(12) 0.0349(13) 0.0049(10) 0.0011(9) -0.0007(9)
C33 0.0169(10) 0.0199(11) 0.0440(14) -0.0008(10) -0.0009(9) -0.0016(8)
C34 0.0173(10) 0.0290(12) 0.0301(12) -0.0067(10) 0.0005(8) -0.0005(9)
C35 0.0390(13) 0.0343(14) 0.0342(13) -0.0029(11) 0.0013(10) 0.0032(11)
C36 0.0559(16) 0.0433(16) 0.0322(14) -0.0042(12) -0.0031(12) 0.0067(13)
C37 0.0727(19) 0.0354(15) 0.0320(14) 0.0012(11) 0.0037(13) 0.0115(14)
C38 0.0646(17) 0.0353(15) 0.0385(15) 0.0047(12) 0.0092(13) -0.0058(13)
C39 0.0451(14) 0.0349(14) 0.0368(14) 0.0002(11) 0.0011(11) -0.0016(12)
C40 0.105(4) 0.124(4) 0.110(4) 0.017(3) 0.011(3) -0.019(3)
C41 0.093(3) 0.109(3) 0.085(3) 0.017(3) -0.022(2) -0.045(3)
C42 0.156(4) 0.070(3) 0.062(2) -0.010(2) 0.008(3) -0.039(3)
C43 0.174(5) 0.069(3) 0.112(4) -0.009(3) 0.034(4) 0.005(3)

loop_
_atom_type_symbol
_atom_type_description
_atom_type_scat_dispersion_real
_atom_type_scat_dispersion_imag
_atom_type_scat_source
C C 0.0033 0.0016 'International Tables Vol C Tables 4.2.6.8 and 6.1.1.4'
H H 0.0000 0.0000 'International Tables Vol C Tables 4.2.6.8 and 6.1.1.4'
N N 0.0061 0.0033 'International Tables Vol C Tables 4.2.6.8 and 6.1.1.4'
O O 0.0106 0.0060 'International Tables Vol C Tables 4.2.6.8 and 6.1.1.4'
Al Al 0.0645 0.0514 'International Tables Vol C Tables 4.2.6.8 and 6.1.1.4'
Cl Cl 0.1484 0.1585 'International Tables Vol C Tables 4.2.6.8 and 6.1.1.4'

loop_
_geom_angle_atom_site_label_1
_geom_angle_atom_site_label_2
_geom_angle_atom_site_label_3
_geom_angle
O3 Al1 O4 88.25(7)
O3 Al1 O1 105.08(7)
O4 Al1 O1 91.43(7)
O3 Al1 O2 95.19(7)
O4 Al1 O2 91.97(7)
O1 Al1 O2 159.53(7)
O3 Al1 N2 89.23(7)
O4 Al1 N2 177.09(7)
O1 Al1 N2 90.62(7)
O2 Al1 N2 86.82(7)
O3 Al1 N1 174.69(7)
O4 Al1 N1 90.77(7)
O1 Al1 N1 80.16(6)
O2 Al1 N1 79.62(7)
N2 Al1 N1 91.61(7)
C2 O1 Al1 115.62(13)
C16 O2 Al1 117.16(13)
C29 O3 Al1 110.80(13)
C30 O4 Al1 109.77(13)
C42 O5 C41 112.7(3)
C15 N1 C1 131.71(18)
C15 N1 Al1 114.48(13)
C1 N1 Al1 113.51(13)
C39 N2 C35 116.9(2)
C39 N2 Al1 125.51(15)
C35 N2 Al1 117.37(15)
N1 C1 C6 129.06(19)
N1 C1 C2 110.32(17)
C6 C1 C2 120.53(17)
O1 C2 C3 122.99(19)
O1 C2 C1 118.25(17)
C3 C2 C1 118.76(18)
C4 C3 C2 116.43(18)
C4 C3 C7 123.29(18)
C2 C3 C7 120.24(18)
C3 C4 C5 125.62(18)
C3 C4 H4A 117.2
C5 C4 H4A 117.2
C6 C5 C4 118.07(19)
C6 C5 C11 122.44(19)
C4 C5 C11 119.48(17)
C5 C6 C1 120.46(19)
C5 C6 H6A 119.8
C1 C6 H6A 119.8
C3 C7 C10 111.89(18)
C3 C7 C8 109.82(19)
C10 C7 C8 107.7(2)
C3 C7 C9 109.1(2)
C10 C7 C9 107.50(19)
C8 C7 C9 110.8(2)
C7 C8 H8A 109.5
C7 C8 H8B 109.5
H8A C8 H8B 109.5
C7 C8 H8C 109.5
H8A C8 H8C 109.5
H8B C8 H8C 109.5
C7 C9 H9A 109.5
C7 C9 H9B 109.5
H9A C9 H9B 109.5
C7 C9 H9C 109.5
H9A C9 H9C 109.5
H9B C9 H9C 109.5
C7 C10 H10A 109.5
C7 C10 H10B 109.5
H10A C10 H10B 109.5
C7 C10 H10C 109.5
H10A C10 H10C 109.5
H10B C10 H10C 109.5
C5 C11 C13 108.36(18)
C5 C11 C12 110.09(18)
C13 C11 C12 109.88(18)
C5 C11 C14 112.43(16)
C13 C11 C14 108.23(18)
C12 C11 C14 107.83(19)
C11 C12 H12A 109.5
C11 C12 H12B 109.5
H12A C12 H12B 109.5
C11 C12 H12C 109.5
H12A C12 H12C 109.5
H12B C12 H12C 109.5
C11 C13 H13A 109.5
C11 C13 H13B 109.5
H13A C13 H13B 109.5
C11 C13 H13C 109.5
H13A C13 H13C 109.5
H13B C13 H13C 109.5
C11 C14 H14A 109.5
C11 C14 H14B 109.5
H14A C14 H14B 109.5
C11 C14 H14C 109.5
H14A C14 H14C 109.5
H14B C14 H14C 109.5
N1 C15 C20 129.64(19)
N1 C15 C16 110.44(18)
C20 C15 C16 119.90(18)
O2 C16 C17 122.88(19)
O2 C16 C15 118.13(18)
C17 C16 C15 118.97(19)
C18 C17 C16 116.79(19)
C18 C17 C21 124.26(19)
C16 C17 C21 119.0(2)
C17 C18 C19 125.1(2)
C17 C18 H18A 117.5
C19 C18 H18A 117.5
C20 C19 C18 118.5(2)
C20 C19 C25 122.70(19)
C18 C19 C25 118.82(19)
C19 C20 C15 120.58(19)
C19 C20 H20A 119.7
C15 C20 H20A 119.7
C22 C21 C23 110.7(2)
C22 C21 C17 110.3(2)
C23 C21 C17 109.1(2)
C22 C21 C24 107.7(2)
C23 C21 C24 108.1(2)
C17 C21 C24 110.9(2)
C21 C22 H22A 109.5
C21 C22 H22B 109.5
H22A C22 H22B 109.5
C21 C22 H22C 109.5
H22A C22 H22C 109.5
H22B C22 H22C 109.5
C21 C23 H23A 109.5
C21 C23 H23B 109.5
H23A C23 H23B 109.5
C21 C23 H23C 109.5
H23A C23 H23C 109.5
H23B C23 H23C 109.5
C21 C24 H24A 109.5
C21 C24 H24B 109.5
H24A C24 H24B 109.5
C21 C24 H24C 109.5
H24A C24 H24C 109.5
H24B C24 H24C 109.5
C27 C25 C19 110.8(2)
C27 C25 C28 108.5(2)
C19 C25 C28 111.24(19)
C27 C25 C26 109.3(2)
C19 C25 C26 108.1(2)
C28 C25 C26 108.7(2)
C25 C26 H26A 109.5
C25 C26 H26B 109.5
H26A C26 H26B 109.5
C25 C26 H26C 109.5
H26A C26 H26C 109.5
H26B C26 H26C 109.5
C25 C27 H27A 109.5
C25 C27 H27B 109.5
H27A C27 H27B 109.5
C25 C27 H27C 109.5
H27A C27 H27C 109.5
H27B C27 H27C 109.5
C25 C28 H28A 109.5
C25 C28 H28B 109.5
H28A C28 H28B 109.5
C25 C28 H28C 109.5
H28A C28 H28C 109.5
H28B C28 H28C 109.5
O3 C29 C34 124.79(19)
O3 C29 C30 115.43(18)
C34 C29 C30 119.8(2)
O4 C30 C31 124.9(2)
O4 C30 C29 115.45(19)
C31 C30 C29 119.6(2)
C30 C31 C32 120.6(2)
C30 C31 Cl4 118.95(17)
C32 C31 Cl4 120.39(17)
C33 C32 C31 119.8(2)
C33 C32 Cl3 120.48(17)
C31 C32 Cl3 119.73(17)
C32 C33 C34 120.06(19)
C32 C33 Cl2 120.24(17)
C34 C33 Cl2 119.62(17)
C29 C34 C33 120.09(19)
C29 C34 Cl1 119.09(17)
C33 C34 Cl1 120.79(16)
N2 C35 C36 122.9(2)
N2 C35 H35A 118.5
C36 C35 H35A 118.5
C35 C36 C37 119.5(2)
C35 C36 H36A 120.2
C37 C36 H36A 120.2
C38 C37 C36 118.1(2)
C38 C37 H37A 120.9
C36 C37 H37A 120.9
C37 C38 C39 119.4(2)
C37 C38 H38A 120.3
C39 C38 H38A 120.3
N2 C39 C38 123.1(2)
N2 C39 H39A 118.4
C38 C39 H39A 118.4
C41 C40 H40A 109.5
C41 C40 H40B 109.5
H40A C40 H40B 109.5
C41 C40 H40C 109.5
H40A C40 H40C 109.5
H40B C40 H40C 109.5
O5 C41 C40 109.0(3)
O5 C41 H41A 109.9
C40 C41 H41A 109.9
O5 C41 H41B 109.9
C40 C41 H41B 109.9
H41A C41 H41B 108.3
O5 C42 C43 110.2(3)
O5 C42 H42A 109.6
C43 C42 H42A 109.6
O5 C42 H42B 109.6
C43 C42 H42B 109.6
H42A C42 H42B 108.1
C42 C43 H43A 109.5
C42 C43 H43B 109.5
H43A C43 H43B 109.5
C42 C43 H43C 109.5
H43A C43 H43C 109.5
H43B C43 H43C 109.5

loop_
_geom_bond_atom_site_label_1
_geom_bond_atom_site_label_2
_geom_bond_distance
Al1 O3 1.8206(15)
Al1 O4 1.8586(16)
Al1 O1 1.9003(14)
Al1 O2 1.9220(15)
Al1 N2 2.0317(19)
Al1 N1 2.0375(18)
Cl1 C34 1.727(2)
Cl2 C33 1.731(2)
Cl3 C32 1.730(2)
Cl4 C31 1.729(2)
O1 C2 1.286(2)
O2 C16 1.266(2)
O3 C29 1.332(2)
O4 C30 1.330(2)
O5 C42 1.385(4)
O5 C41 1.410(4)
N1 C15 1.342(3)
N1 C1 1.347(2)
N2 C39 1.337(3)
N2 C35 1.356(3)
C1 C6 1.417(3)
C1 C2 1.455(3)
C2 C3 1.446(3)
C3 C4 1.362(3)
C3 C7 1.527(3)
C4 C5 1.437(3)
C4 H4A 0.9500
C5 C6 1.360(3)
C5 C11 1.525(3)
C6 H6A 0.9500
C7 C10 1.535(3)
C7 C8 1.536(4)
C7 C9 1.539(3)
C8 H8A 0.9800
C8 H8B 0.9800
C8 H8C 0.9800
C9 H9A 0.9800
C9 H9B 0.9800
C9 H9C 0.9800
C10 H10A 0.9800
C10 H10B 0.9800
C10 H10C 0.9800
C11 C13 1.527(3)
C11 C12 1.529(3)
C11 C14 1.531(3)
C12 H12A 0.9800
C12 H12B 0.9800
C12 H12C 0.9800
C13 H13A 0.9800
C13 H13B 0.9800
C13 H13C 0.9800
C14 H14A 0.9800
C14 H14B 0.9800
C14 H14C 0.9800
C15 C20 1.419(3)
C15 C16 1.465(3)
C16 C17 1.447(3)
C17 C18 1.358(3)
C17 C21 1.531(3)
C18 C19 1.446(3)
C18 H18A 0.9500
C19 C20 1.358(3)
C19 C25 1.526(3)
C20 H20A 0.9500
C21 C22 1.526(4)
C21 C23 1.527(4)
C21 C24 1.544(3)
C22 H22A 0.9800
C22 H22B 0.9800
C22 H22C 0.9800
C23 H23A 0.9800
C23 H23B 0.9800
C23 H23C 0.9800
C24 H24A 0.9800
C24 H24B 0.9800
C24 H24C 0.9800
C25 C27 1.525(3)
C25 C28 1.536(3)
C25 C26 1.538(4)
C26 H26A 0.9800
C26 H26B 0.9800
C26 H26C 0.9800
C27 H27A 0.9800
C27 H27B 0.9800
C27 H27C 0.9800
C28 H28A 0.9800
C28 H28B 0.9800
C28 H28C 0.9800
C29 C34 1.381(3)
C29 C30 1.417(3)
C30 C31 1.375(3)
C31 C32 1.406(3)
C32 C33 1.380(3)
C33 C34 1.409(3)
C35 C36 1.372(3)
C35 H35A 0.9500
C36 C37 1.384(4)
C36 H36A 0.9500
C37 C38 1.375(4)
C37 H37A 0.9500
C38 C39 1.384(3)
C38 H38A 0.9500
C39 H39A 0.9500
C40 C41 1.496(6)
C40 H40A 0.9800
C40 H40B 0.9800
C40 H40C 0.9800
C41 H41A 0.9900
C41 H41B 0.9900
C42 C43 1.502(6)
C42 H42A 0.9900
C42 H42B 0.9900
C43 H43A 0.9800
C43 H43B 0.9800
C43 H43C 0.9800

loop_
_geom_torsion_atom_site_label_1
_geom_torsion_atom_site_label_2
_geom_torsion_atom_site_label_3
_geom_torsion_atom_site_label_4
_geom_torsion
O3 Al1 O1 C2 165.54(14)
O4 Al1 O1 C2 76.97(15)
O2 Al1 O1 C2 -22.5(3)
N2 Al1 O1 C2 -105.09(15)
N1 Al1 O1 C2 -13.56(14)
O3 Al1 O2 C16 -177.47(15)
O4 Al1 O2 C16 -89.05(15)
O1 Al1 O2 C16 10.4(3)
N2 Al1 O2 C16 93.60(15)
N1 Al1 O2 C16 1.37(15)
O4 Al1 O3 C29 -5.12(12)
O1 Al1 O3 C29 -96.13(13)
O2 Al1 O3 C29 86.70(13)
N2 Al1 O3 C29 173.44(12)
O3 Al1 O4 C30 3.57(13)
O1 Al1 O4 C30 108.62(13)
O2 Al1 O4 C30 -91.57(13)
N1 Al1 O4 C30 -171.21(13)
O4 Al1 N1 C15 93.21(15)
O1 Al1 N1 C15 -175.47(15)
O2 Al1 N1 C15 1.35(14)
N2 Al1 N1 C15 -85.12(15)
O4 Al1 N1 C1 -81.16(14)
O1 Al1 N1 C1 10.16(14)
O2 Al1 N1 C1 -173.02(15)
N2 Al1 N1 C1 100.51(14)
O3 Al1 N2 C39 137.36(19)
O1 Al1 N2 C39 32.29(19)
O2 Al1 N2 C39 -127.40(19)
N1 Al1 N2 C39 -47.89(19)
O3 Al1 N2 C35 -48.49(16)
O1 Al1 N2 C35 -153.56(16)
O2 Al1 N2 C35 46.75(16)
N1 Al1 N2 C35 126.26(16)
C15 N1 C1 C6 -2.0(4)
Al1 N1 C1 C6 171.12(18)
C15 N1 C1 C2 -178.4(2)
Al1 N1 C1 C2 -5.3(2)
Al1 O1 C2 C3 -164.36(16)
Al1 O1 C2 C1 15.1(2)
N1 C1 C2 O1 -5.9(3)
C6 C1 C2 O1 177.32(19)
N1 C1 C2 C3 173.57(18)
C6 C1 C2 C3 -3.2(3)
O1 C2 C3 C4 -176.24(19)
C1 C2 C3 C4 4.3(3)
O1 C2 C3 C7 6.1(3)
C1 C2 C3 C7 -173.40(19)
C2 C3 C4 C5 -3.0(3)
C7 C3 C4 C5 174.6(2)
C3 C4 C5 C6 0.2(3)
C3 C4 C5 C11 179.9(2)
C4 C5 C6 C1 1.1(3)
C11 C5 C6 C1 -178.50(19)
N1 C1 C6 C5 -175.7(2)
C2 C1 C6 C5 0.4(3)
C4 C3 C7 C10 -2.7(3)
C2 C3 C7 C10 174.8(2)
C4 C3 C7 C8 116.9(2)
C2 C3 C7 C8 -65.6(3)
C4 C3 C7 C9 -121.5(2)
C2 C3 C7 C9 56.0(3)
C6 C5 C11 C13 114.1(2)
C4 C5 C11 C13 -65.5(2)
C6 C5 C11 C12 -125.7(2)
C4 C5 C11 C12 54.7(3)
C6 C5 C11 C14 -5.5(3)
C4 C5 C11 C14 174.92(19)
C1 N1 C15 C20 -8.6(4)
Al1 N1 C15 C20 178.36(19)
C1 N1 C15 C16 169.7(2)
Al1 N1 C15 C16 -3.3(2)
Al1 O2 C16 C17 174.82(16)
Al1 O2 C16 C15 -3.7(2)
N1 C15 C16 O2 4.7(3)
C20 C15 C16 O2 -176.84(19)
N1 C15 C16 C17 -173.95(18)
C20 C15 C16 C17 4.5(3)
O2 C16 C17 C18 -179.2(2)
C15 C16 C17 C18 -0.6(3)
O2 C16 C17 C21 1.2(3)
C15 C16 C17 C21 179.8(2)
C16 C17 C18 C19 -2.9(3)
C21 C17 C18 C19 176.6(2)
C17 C18 C19 C20 2.6(3)
C17 C18 C19 C25 -178.8(2)
C18 C19 C20 C15 1.6(3)
C25 C19 C20 C15 -176.9(2)
N1 C15 C20 C19 173.1(2)
C16 C15 C20 C19 -5.0(3)
C18 C17 C21 C22 120.4(3)
C16 C17 C21 C22 -60.1(3)
C18 C17 C21 C23 -117.8(3)
C16 C17 C21 C23 61.7(3)
C18 C17 C21 C24 1.2(3)
C16 C17 C21 C24 -179.3(2)
C20 C19 C25 C27 -126.9(2)
C18 C19 C25 C27 54.6(3)
C20 C19 C25 C28 -6.1(3)
C18 C19 C25 C28 175.4(2)
C20 C19 C25 C26 113.2(2)
C18 C19 C25 C26 -65.3(3)
Al1 O3 C29 C34 -175.19(16)
Al1 O3 C29 C30 5.6(2)
Al1 O4 C30 C31 179.00(16)
Al1 O4 C30 C29 -1.3(2)
O3 C29 C30 O4 -2.9(2)
C34 C29 C30 O4 177.89(17)
O3 C29 C30 C31 176.84(17)
C34 C29 C30 C31 -2.4(3)
O4 C30 C31 C32 179.96(18)
C29 C30 C31 C32 0.3(3)
O4 C30 C31 Cl4 1.7(3)
C29 C30 C31 Cl4 -178.00(15)
C30 C31 C32 C33 1.3(3)
Cl4 C31 C32 C33 179.52(15)
C30 C31 C32 Cl3 -176.71(15)
Cl4 C31 C32 Cl3 1.5(2)
C31 C32 C33 C34 -0.7(3)
Cl3 C32 C33 C34 177.27(15)
C31 C32 C33 Cl2 -177.62(15)
Cl3 C32 C33 Cl2 0.3(2)
O3 C29 C34 C33 -176.19(17)
C30 C29 C34 C33 3.0(3)
O3 C29 C34 Cl1 2.0(3)
C30 C29 C34 Cl1 -178.86(15)
C32 C33 C34 C29 -1.4(3)
Cl2 C33 C34 C29 175.51(15)
C32 C33 C34 Cl1 -179.57(15)
Cl2 C33 C34 Cl1 -2.6(2)
C39 N2 C35 C36 1.1(3)
Al1 N2 C35 C36 -173.55(19)
N2 C35 C36 C37 -1.0(4)
C35 C36 C37 C38 -0.3(4)
C36 C37 C38 C39 1.4(4)
C35 N2 C39 C38 0.0(3)
Al1 N2 C39 C38 174.22(19)
C37 C38 C39 N2 -1.3(4)
C42 O5 C41 C40 174.9(3)
C41 O5 C42 C43 176.6(3)

loop_
_platon_squeeze_void_nr
_platon_squeeze_void_average_x
_platon_squeeze_void_average_y
_platon_squeeze_void_average_z
_platon_squeeze_void_volume
_platon_squeeze_void_count_electrons
_platon_squeeze_void_content
1 0.500 0.500 0.500 389 69 'ca. 1.5 Et2O'
2 0.500 1.000 1.000 389 69 'ca. 1.5 Et2O'
3 0.500 0.500 0.000 45 1 ' '
4 0.500 0.000 0.500 45 1 ' '
